data_4307584
loop_
_publ_author_name
'Samuel J. Mugavero'
'Mark D. Smith'
'Hans-Conrad zur Loye'

_publ_contact_author_address
;
Department of Chemistry and Biochemistry
University of South Carolina
Columbia, SC  29208
USA
;
_publ_contact_author_email zurloye@sc.edu
_publ_contact_author_fax '803 777 8508'
_publ_contact_author_name 'Professor Hans-Conrad zur Loye'
_publ_contact_author_phone '803 777 6916'
_publ_section_title
;
Crystal Growth and Structural Characterization of the New Ordered
Palladates LnKPdO3 (Ln = La, Pr, Nd, Sm-Gd) and the Isostructural,
Partially Cu-Substituted Palladate PrK(Cu0.14Pd0.86)O3
;
_journal_name_full 'Inorganic Chemistry'
_journal_page_first 3116
_journal_page_last 3122
_journal_paper_doi 10.1021/ic062066m
_journal_volume 46
_journal_year 2007
_chemical_formula_moiety 'K La O3 Pd'
_chemical_formula_sum 'K La O3 Pd'
_chemical_formula_weight 332.41
_chemical_name_systematic
; 
 ? 
;
_space_group_IT_number 12
_symmetry_cell_setting monoclinic
_symmetry_space_group_name_Hall '-C 2y'
_symmetry_space_group_name_H-M 'C 1 2/m 1'
_atom_sites_solution_hydrogens none
_atom_sites_solution_primary direct
_atom_sites_solution_secondary difmap
_audit_creation_method SHELXL-97
_cell_angle_alpha 90.00
_cell_angle_beta 105.644(2)
_cell_angle_gamma 90.00
_cell_formula_units_Z 4
_cell_length_a 13.4232(8)
_cell_length_b 3.9840(2)
_cell_length_c 7.4424(4)
_cell_measurement_reflns_used 2041
_cell_measurement_temperature 294(2)
_cell_measurement_theta_max 32.357
_cell_measurement_theta_min 2.842
_cell_volume 383.26(4)
_computing_cell_refinement 'SAINT+ NT V6.22 (Bruker, 2001)'
_computing_data_collection 'SMART NT V5.625 (Bruker, 1998)'
_computing_data_reduction 'SAINT+ NT V6.22'
_computing_molecular_graphics 'SHELXTL V6.1 (Sheldrick, 2000)'
_computing_publication_material 'SHELXTL V6.1'
_computing_structure_refinement 'SHELXL-97 (Sheldrick, 1997)'
_computing_structure_solution 'SHELXS-97 (Sheldrick, 1990)'
_diffrn_ambient_temperature 294(2)
_diffrn_measured_fraction_theta_full 0.992
_diffrn_measured_fraction_theta_max 0.992
_diffrn_measurement_device_type 'Bruker SMART APEX CCD diffractometer'
_diffrn_measurement_method 'omega scans'
_diffrn_radiation_monochromator graphite
_diffrn_radiation_source 'fine-focus sealed tube'
_diffrn_radiation_type MoK\a
_diffrn_radiation_wavelength 0.71073
_diffrn_reflns_av_R_equivalents 0.0357
_diffrn_reflns_av_sigmaI/netI 0.0256
_diffrn_reflns_limit_h_max 19
_diffrn_reflns_limit_h_min -20
_diffrn_reflns_limit_k_max 5
_diffrn_reflns_limit_k_min -6
_diffrn_reflns_limit_l_max 11
_diffrn_reflns_limit_l_min -11
_diffrn_reflns_number 4344
_diffrn_reflns_theta_full 32.55
_diffrn_reflns_theta_max 32.55
_diffrn_reflns_theta_min 2.84
_diffrn_standards_decay_% 0
_exptl_absorpt_coefficient_mu 16.602
_exptl_absorpt_correction_T_max 1.0000
_exptl_absorpt_correction_T_min 0.5452
_exptl_absorpt_correction_type multi-scan
_exptl_absorpt_process_details '(SADABS, Bruker, 2001)'
_exptl_crystal_colour brown
_exptl_crystal_density_diffrn 5.761
_exptl_crystal_density_method 'not measured'
_exptl_crystal_description needle
_exptl_crystal_F_000 584
_exptl_crystal_size_max 0.08
_exptl_crystal_size_mid 0.02
_exptl_crystal_size_min 0.02
_refine_diff_density_max 4.261
_refine_diff_density_min -1.892
_refine_diff_density_rms 0.381
_refine_ls_extinction_coef 0.0013(3)
_refine_ls_extinction_expression Fc^*^=kFc[1+0.001xFc^2^\l^3^/sin(2\q)]^-1/4^
_refine_ls_extinction_method SHELXL
_refine_ls_goodness_of_fit_ref 1.100
_refine_ls_hydrogen_treatment none
_refine_ls_matrix_type full
_refine_ls_number_parameters 38
_refine_ls_number_reflns 781
_refine_ls_number_restraints 0
_refine_ls_restrained_S_all 1.100
_refine_ls_R_factor_all 0.0324
_refine_ls_R_factor_gt 0.0288
_refine_ls_shift/su_max 0.000
_refine_ls_shift/su_mean 0.000
_refine_ls_structure_factor_coef Fsqd
_refine_ls_weighting_details 'calc w=1/[\s^2^(Fo^2^)+(0.0379P)^2^+3.3933P] where P=(Fo^2^+2Fc^2^)/3'
_refine_ls_weighting_scheme calc
_refine_ls_wR_factor_gt 0.0677
_refine_ls_wR_factor_ref 0.0697
_reflns_number_gt 717
_reflns_number_total 781
_reflns_threshold_expression >2sigma(I)
_cod_data_source_file ic062066msi20061029_032956.cif
_cod_data_source_block LaKPdO3
_cod_depositor_comments
;
The following automatic conversions were performed:
'_symmetry_cell_setting' value 'Monoclinic' changed to 'monoclinic'
according to '/home/saulius/struct/CIF-dictionaries/cif_core.dic'
dictionary named 'cif_core.dic' version 2.4.1 from 2010-06-29.

Automatic conversion script
Id: cif_fix_enum 1527 2010-12-29 10:47:43Z saulius 
;
_cod_original_sg_symbol_H-M 'C 2/m'
_cod_database_code 4307584

loop_
_symmetry_equiv_pos_as_xyz
'x, y, z'
'-x, y, -z'
'x+1/2, y+1/2, z'
'-x+1/2, y+1/2, -z'
'-x, -y, -z'
'x, -y, z'
'-x+1/2, -y+1/2, -z'
'x+1/2, -y+1/2, z'

loop_
_atom_site_label
_atom_site_type_symbol
_atom_site_fract_x
_atom_site_fract_y
_atom_site_fract_z
_atom_site_U_iso_or_equiv
_atom_site_adp_type
_atom_site_occupancy
_atom_site_symmetry_multiplicity
_atom_site_calc_flag
_atom_site_refinement_flags
_atom_site_disorder_assembly
_atom_site_disorder_group
La1 La 0.65026(3) 0.0000 0.08272(5) 0.00873(13) Uani 1 2 d S . .
Pd1 Pd 0.00608(3) 0.0000 0.77459(7) 0.00792(14) Uani 1 2 d S . .
K1 K 0.35744(11) 0.0000 0.4348(2) 0.0121(3) Uani 1 2 d S . .
O1 O 0.8345(4) 0.0000 0.1358(7) 0.0120(9) Uani 1 2 d S . .
O2 O 0.4941(4) 0.0000 0.2030(7) 0.0140(9) Uani 1 2 d S . .
O3 O 0.1510(3) 0.0000 0.2862(7) 0.0110(9) Uani 1 2 d S . .

loop_
_atom_site_aniso_label
_atom_site_aniso_U_11
_atom_site_aniso_U_22
_atom_site_aniso_U_33
_atom_site_aniso_U_23
_atom_site_aniso_U_13
_atom_site_aniso_U_12
La1 0.00660(18) 0.00674(19) 0.0129(2) 0.000 0.00269(12) 0.000
Pd1 0.0069(2) 0.0045(2) 0.0118(2) 0.000 0.00158(16) 0.000
K1 0.0101(6) 0.0130(6) 0.0122(6) 0.000 0.0011(4) 0.000
O1 0.0090(19) 0.010(2) 0.015(2) 0.000 0.0007(17) 0.000
O2 0.017(2) 0.004(2) 0.020(3) 0.000 0.0038(19) 0.000
O3 0.0065(18) 0.010(2) 0.015(2) 0.000 0.0003(16) 0.000

loop_
_atom_type_symbol
_atom_type_description
_atom_type_scat_dispersion_real
_atom_type_scat_dispersion_imag
_atom_type_scat_source
O O 0.0106 0.0060 'International Tables Vol C Tables 4.2.6.8 and 6.1.1.4'
K K 0.2009 0.2494 'International Tables Vol C Tables 4.2.6.8 and 6.1.1.4'
Pd Pd -0.9988 1.0072 'International Tables Vol C Tables 4.2.6.8 and 6.1.1.4'
La La -0.2871 2.4523 'International Tables Vol C Tables 4.2.6.8 and 6.1.1.4'

loop_
_geom_angle_atom_site_label_1
_geom_angle_atom_site_label_2
_geom_angle_atom_site_label_3
_geom_angle
_geom_angle_site_symmetry_1
_geom_angle_site_symmetry_3
_geom_angle_publ_flag
O1 La1 O2 132.81(17) . 5_655 ?
O1 La1 O2 150.62(17) . . ?
O2 La1 O2 76.6(2) 5_655 . ?
O1 La1 O3 93.70(13) . 3 ?
O2 La1 O3 113.40(11) 5_655 3 ?
O2 La1 O3 69.45(12) . 3 ?
O1 La1 O3 93.70(13) . 3_545 ?
O2 La1 O3 113.40(11) 5_655 3_545 ?
O2 La1 O3 69.45(12) . 3_545 ?
O3 La1 O3 105.61(19) 3 3_545 ?
O1 La1 O1 81.51(12) . 7_645 ?
O2 La1 O1 68.76(12) 5_655 7_645 ?
O2 La1 O1 115.98(12) . 7_645 ?
O3 La1 O1 174.57(15) 3 7_645 ?
O3 La1 O1 77.38(13) 3_545 7_645 ?
O1 La1 O1 81.51(12) . 7_655 ?
O2 La1 O1 68.76(12) 5_655 7_655 ?
O2 La1 O1 115.98(12) . 7_655 ?
O3 La1 O1 77.38(13) 3 7_655 ?
O3 La1 O1 174.57(15) 3_545 7_655 ?
O1 La1 O1 99.28(17) 7_645 7_655 ?
O1 La1 Pd1 120.50(8) . 3_544 ?
O2 La1 Pd1 37.859(10) 5_655 3_544 ?
O2 La1 Pd1 81.66(10) . 3_544 ?
O3 La1 Pd1 145.02(10) 3 3_544 ?
O3 La1 Pd1 81.01(10) 3_545 3_544 ?
O1 La1 Pd1 39.30(10) 7_645 3_544 ?
O1 La1 Pd1 99.18(9) 7_655 3_544 ?
O1 La1 Pd1 120.50(8) . 3_554 ?
O2 La1 Pd1 37.859(10) 5_655 3_554 ?
O2 La1 Pd1 81.66(10) . 3_554 ?
O3 La1 Pd1 81.01(10) 3 3_554 ?
O3 La1 Pd1 145.02(10) 3_545 3_554 ?
O1 La1 Pd1 99.18(9) 7_645 3_554 ?
O1 La1 Pd1 39.30(10) 7_655 3_554 ?
Pd1 La1 Pd1 75.534(13) 3_544 3_554 ?
O1 La1 Pd1 132.08(7) . 7_546 ?
O2 La1 Pd1 81.72(9) 5_655 7_546 ?
O2 La1 Pd1 37.613(10) . 7_546 ?
O3 La1 Pd1 100.76(10) 3 7_546 ?
O3 La1 Pd1 38.43(10) 3_545 7_546 ?
O1 La1 Pd1 84.41(9) 7_645 7_546 ?
O1 La1 Pd1 146.15(10) 7_655 7_546 ?
Pd1 La1 Pd1 62.876(16) 3_544 7_546 ?
Pd1 La1 Pd1 106.857(12) 3_554 7_546 ?
O1 La1 Pd1 132.08(7) . 7_556 ?
O2 La1 Pd1 81.72(9) 5_655 7_556 ?
O2 La1 Pd1 37.613(10) . 7_556 ?
O3 La1 Pd1 38.43(10) 3 7_556 ?
O3 La1 Pd1 100.76(10) 3_545 7_556 ?
O1 La1 Pd1 146.15(10) 7_645 7_556 ?
O1 La1 Pd1 84.41(9) 7_655 7_556 ?
Pd1 La1 Pd1 106.857(12) 3_544 7_556 ?
Pd1 La1 Pd1 62.876(16) 3_554 7_556 ?
Pd1 La1 Pd1 75.027(13) 7_546 7_556 ?
O1 La1 K1 98.08(12) . 5_656 ?
O2 La1 K1 129.11(12) 5_655 5_656 ?
O2 La1 K1 52.54(12) . 5_656 ?
O3 La1 K1 52.83(9) 3 5_656 ?
O3 La1 K1 52.83(9) 3_545 5_656 ?
O1 La1 K1 130.17(8) 7_645 5_656 ?
O1 La1 K1 130.17(8) 7_655 5_656 ?
Pd1 La1 K1 121.913(19) 3_544 5_656 ?
Pd1 La1 K1 121.913(19) 3_554 5_656 ?
Pd1 La1 K1 59.043(18) 7_546 5_656 ?
Pd1 La1 K1 59.043(18) 7_556 5_656 ?
O2 Pd1 O2 170.4(3) 7_556 7_546 ?
O2 Pd1 O3 89.66(14) 7_556 5_556 ?
O2 Pd1 O3 89.66(14) 7_546 5_556 ?
O2 Pd1 O1 89.85(14) 7_556 5_656 ?
O2 Pd1 O1 89.85(14) 7_546 5_656 ?
O3 Pd1 O1 174.2(2) 5_556 5_656 ?
O2 Pd1 La1 49.06(15) 7_556 3_456 ?
O2 Pd1 La1 124.43(15) 7_546 3_456 ?
O3 Pd1 La1 122.75(10) 5_556 3_456 ?
O1 Pd1 La1 53.41(9) 5_656 3_456 ?
O2 Pd1 La1 124.43(15) 7_556 3_446 ?
O2 Pd1 La1 49.06(15) 7_546 3_446 ?
O3 Pd1 La1 122.75(10) 5_556 3_446 ?
O1 Pd1 La1 53.41(9) 5_656 3_446 ?
La1 Pd1 La1 75.533(13) 3_456 3_446 ?
O2 Pd1 La1 124.37(15) 7_556 7_546 ?
O2 Pd1 La1 49.53(14) 7_546 7_546 ?
O3 Pd1 La1 49.83(9) 5_556 7_546 ?
O1 Pd1 La1 126.55(9) 5_656 7_546 ?
La1 Pd1 La1 117.124(16) 3_456 7_546 ?
La1 Pd1 La1 73.145(13) 3_446 7_546 ?
O2 Pd1 La1 49.53(14) 7_556 7_556 ?
O2 Pd1 La1 124.37(15) 7_546 7_556 ?
O3 Pd1 La1 49.83(9) 5_556 7_556 ?
O1 Pd1 La1 126.55(9) 5_656 7_556 ?
La1 Pd1 La1 73.145(13) 3_456 7_556 ?
La1 Pd1 La1 117.124(16) 3_446 7_556 ?
La1 Pd1 La1 75.025(13) 7_546 7_556 ?
O2 Pd1 K1 57.38(15) 7_556 7_556 ?
O2 Pd1 K1 129.97(15) 7_546 7_556 ?
O3 Pd1 K1 123.98(10) 5_556 7_556 ?
O1 Pd1 K1 60.14(10) 5_656 7_556 ?
La1 Pd1 K1 70.66(2) 3_456 7_556 ?
La1 Pd1 K1 113.26(3) 3_446 7_556 ?
La1 Pd1 K1 171.56(3) 7_546 7_556 ?
La1 Pd1 K1 105.502(16) 7_556 7_556 ?
O2 Pd1 K1 129.97(15) 7_556 7_546 ?
O2 Pd1 K1 57.38(15) 7_546 7_546 ?
O3 Pd1 K1 123.98(10) 5_556 7_546 ?
O1 Pd1 K1 60.14(10) 5_656 7_546 ?
La1 Pd1 K1 113.26(3) 3_456 7_546 ?
La1 Pd1 K1 70.66(2) 3_446 7_546 ?
La1 Pd1 K1 105.502(16) 7_546 7_546 ?
La1 Pd1 K1 171.56(3) 7_556 7_546 ?
K1 Pd1 K1 72.70(3) 7_556 7_546 ?
O2 Pd1 K1 129.09(15) 7_556 3_445 ?
O2 Pd1 K1 57.72(15) 7_546 3_445 ?
O3 Pd1 K1 58.04(11) 5_556 3_445 ?
O1 Pd1 K1 126.04(10) 5_656 3_445 ?
La1 Pd1 K1 177.18(2) 3_456 3_445 ?
La1 Pd1 K1 106.443(16) 3_446 3_445 ?
La1 Pd1 K1 65.58(2) 7_546 3_445 ?
La1 Pd1 K1 107.35(3) 7_556 3_445 ?
K1 Pd1 K1 106.59(2) 7_556 3_445 ?
K1 Pd1 K1 65.97(4) 7_546 3_445 ?
O2 Pd1 K1 57.72(15) 7_556 3_455 ?
O2 Pd1 K1 129.09(15) 7_546 3_455 ?
O3 Pd1 K1 58.04(11) 5_556 3_455 ?
O1 Pd1 K1 126.04(10) 5_656 3_455 ?
La1 Pd1 K1 106.443(16) 3_456 3_455 ?
La1 Pd1 K1 177.18(2) 3_446 3_455 ?
La1 Pd1 K1 107.35(3) 7_546 3_455 ?
La1 Pd1 K1 65.58(2) 7_556 3_455 ?
K1 Pd1 K1 65.97(4) 7_556 3_455 ?
K1 Pd1 K1 106.59(2) 7_546 3_455 ?
K1 Pd1 K1 71.51(3) 3_445 3_455 ?
O3 K1 O2 120.85(16) . . ?
O3 K1 O2 139.31(16) . 5_656 ?
O2 K1 O2 99.84(15) . 5_656 ?
O3 K1 O3 93.40(12) . 7_556 ?
O2 K1 O3 126.28(10) . 7_556 ?
O2 K1 O3 58.84(10) 5_656 7_556 ?
O3 K1 O3 93.40(12) . 7_546 ?
O2 K1 O3 126.28(10) . 7_546 ?
O2 K1 O3 58.84(10) 5_656 7_546 ?
O3 K1 O3 86.71(14) 7_556 7_546 ?
O3 K1 O1 78.64(13) . 3_445 ?
O2 K1 O1 59.51(11) . 3_445 ?
O2 K1 O1 127.69(10) 5_656 3_445 ?
O3 K1 O1 172.04(14) 7_556 3_445 ?
O3 K1 O1 93.45(10) 7_546 3_445 ?
O3 K1 O1 78.64(13) . 3_455 ?
O2 K1 O1 59.51(11) . 3_455 ?
O2 K1 O1 127.69(10) 5_656 3_455 ?
O3 K1 O1 93.45(10) 7_556 3_455 ?
O3 K1 O1 172.04(14) 7_546 3_455 ?
O1 K1 O1 85.29(14) 3_445 3_455 ?
O3 K1 Pd1 116.03(9) . 7_556 ?
O2 K1 Pd1 36.407(17) . 7_556 ?
O2 K1 Pd1 96.17(9) 5_656 7_556 ?
O3 K1 Pd1 93.23(8) 7_556 7_556 ?
O3 K1 Pd1 150.49(10) 7_546 7_556 ?
O1 K1 Pd1 90.54(9) 3_445 7_556 ?
O1 K1 Pd1 37.46(9) 3_455 7_556 ?
O3 K1 Pd1 116.03(9) . 7_546 ?
O2 K1 Pd1 36.407(17) . 7_546 ?
O2 K1 Pd1 96.17(9) 5_656 7_546 ?
O3 K1 Pd1 150.49(10) 7_556 7_546 ?
O3 K1 Pd1 93.23(8) 7_546 7_546 ?
O1 K1 Pd1 37.46(9) 3_445 7_546 ?
O1 K1 Pd1 90.54(9) 3_455 7_546 ?
Pd1 K1 Pd1 72.70(3) 7_556 7_546 ?
O3 K1 Pd1 129.52(8) . 3 ?
O2 K1 Pd1 96.09(9) . 3 ?
O2 K1 Pd1 35.821(16) 5_656 3 ?
O3 K1 Pd1 36.50(9) 7_556 3 ?
O3 K1 Pd1 89.91(8) 7_546 3 ?
O1 K1 Pd1 151.41(11) 3_445 3 ?
O1 K1 Pd1 94.95(7) 3_455 3 ?
Pd1 K1 Pd1 73.41(2) 7_556 3 ?
Pd1 K1 Pd1 114.03(4) 7_546 3 ?
O3 K1 Pd1 129.52(8) . 3_545 ?
O2 K1 Pd1 96.09(9) . 3_545 ?
O2 K1 Pd1 35.821(16) 5_656 3_545 ?
O3 K1 Pd1 89.91(8) 7_556 3_545 ?
O3 K1 Pd1 36.50(9) 7_546 3_545 ?
O1 K1 Pd1 94.95(7) 3_445 3_545 ?
O1 K1 Pd1 151.41(11) 3_455 3_545 ?
Pd1 K1 Pd1 114.03(4) 7_556 3_545 ?
Pd1 K1 Pd1 73.41(2) 7_546 3_545 ?
Pd1 K1 Pd1 71.51(3) 3 3_545 ?
O3 K1 La1 96.09(12) . 5_656 ?
O2 K1 La1 143.07(11) . 5_656 ?
O2 K1 La1 43.22(10) 5_656 5_656 ?
O3 K1 La1 43.38(7) 7_556 5_656 ?
O3 K1 La1 43.38(7) 7_546 5_656 ?
O1 K1 La1 136.52(7) 3_445 5_656 ?
O1 K1 La1 136.52(7) 3_455 5_656 ?
Pd1 K1 La1 128.68(3) 7_556 5_656 ?
Pd1 K1 La1 128.68(3) 7_546 5_656 ?
Pd1 K1 La1 55.37(2) 3 5_656 ?
Pd1 K1 La1 55.37(2) 3_545 5_656 ?
Pd1 O1 La1 171.0(3) 5_656 . ?
Pd1 O1 La1 87.30(14) 5_656 7_645 ?
La1 O1 La1 98.49(12) . 7_645 ?
Pd1 O1 La1 87.30(14) 5_656 7_655 ?
La1 O1 La1 98.49(12) . 7_655 ?
La1 O1 La1 99.28(17) 7_645 7_655 ?
Pd1 O1 K1 82.40(13) 5_656 3 ?
La1 O1 K1 91.00(14) . 3 ?
La1 O1 K1 167.77(17) 7_645 3 ?
La1 O1 K1 86.84(3) 7_655 3 ?
Pd1 O1 K1 82.40(13) 5_656 3_545 ?
La1 O1 K1 91.00(14) . 3_545 ?
La1 O1 K1 86.84(3) 7_645 3_545 ?
La1 O1 K1 167.77(17) 7_655 3_545 ?
K1 O1 K1 85.30(14) 3 3_545 ?
Pd1 O2 Pd1 170.4(3) 7_556 7_546 ?
Pd1 O2 La1 93.08(15) 7_556 5_655 ?
Pd1 O2 La1 93.08(15) 7_546 5_655 ?
Pd1 O2 La1 92.86(14) 7_556 . ?
Pd1 O2 La1 92.86(14) 7_546 . ?
La1 O2 La1 103.4(2) 5_655 . ?
Pd1 O2 K1 86.21(15) 7_556 . ?
Pd1 O2 K1 86.21(15) 7_546 . ?
La1 O2 K1 92.17(15) 5_655 . ?
La1 O2 K1 164.4(2) . . ?
Pd1 O2 K1 86.46(15) 7_556 5_656 ?
Pd1 O2 K1 86.46(15) 7_546 5_656 ?
La1 O2 K1 172.3(2) 5_655 5_656 ?
La1 O2 K1 84.24(14) . 5_656 ?
K1 O2 K1 80.16(14) . 5_656 ?
Pd1 O3 La1 91.75(13) 5_556 3_445 ?
Pd1 O3 La1 91.75(13) 5_556 3_455 ?
La1 O3 La1 105.61(19) 3_445 3_455 ?
Pd1 O3 K1 169.1(3) 5_556 . ?
La1 O3 K1 94.85(13) 3_445 . ?
La1 O3 K1 94.85(13) 3_455 . ?
Pd1 O3 K1 85.46(14) 5_556 7_556 ?
La1 O3 K1 170.29(16) 3_445 7_556 ?
La1 O3 K1 83.79(3) 3_455 7_556 ?
K1 O3 K1 86.60(12) . 7_556 ?
Pd1 O3 K1 85.46(14) 5_556 7_546 ?
La1 O3 K1 83.79(3) 3_445 7_546 ?
La1 O3 K1 170.29(16) 3_455 7_546 ?
K1 O3 K1 86.60(12) . 7_546 ?
K1 O3 K1 86.72(14) 7_556 7_546 ?

loop_
_geom_bond_atom_site_label_1
_geom_bond_atom_site_label_2
_geom_bond_distance
_geom_bond_site_symmetry_2
_geom_bond_publ_flag
La1 O1 2.397(5) . ?
La1 O2 2.461(5) 5_655 ?
La1 O2 2.492(5) . ?
La1 O3 2.501(3) 3 ?
La1 O3 2.501(3) 3_545 ?
La1 O1 2.614(3) 7_645 ?
La1 O1 2.614(3) 7_655 ?
La1 Pd1 3.2525(5) 3_544 ?
La1 Pd1 3.2525(5) 3_554 ?
La1 Pd1 3.2712(5) 7_546 ?
La1 Pd1 3.2712(5) 7_556 ?
La1 K1 3.6198(15) 5_656 ?
Pd1 O2 1.9990(5) 7_556 ?
Pd1 O2 1.9990(5) 7_546 ?
Pd1 O3 2.034(4) 5_556 ?
Pd1 O1 2.062(5) 5_656 ?
Pd1 La1 3.2525(5) 3_456 ?
Pd1 La1 3.2525(5) 3_446 ?
Pd1 La1 3.2713(5) 7_546 ?
Pd1 La1 3.2713(5) 7_556 ?
Pd1 K1 3.3606(12) 7_556 ?
Pd1 K1 3.3606(12) 7_546 ?
Pd1 K1 3.4091(12) 3_445 ?
Pd1 K1 3.4091(12) 3_455 ?
K1 O3 2.692(5) . ?
K1 O2 2.837(5) . ?
K1 O2 2.888(5) 5_656 ?
K1 O3 2.901(4) 7_556 ?
K1 O3 2.901(4) 7_546 ?
K1 O1 2.940(4) 3_445 ?
K1 O1 2.940(4) 3_455 ?
K1 Pd1 3.3607(12) 7_556 ?
K1 Pd1 3.3607(12) 7_546 ?
K1 Pd1 3.4091(12) 3 ?
K1 Pd1 3.4091(12) 3_545 ?
K1 La1 3.6198(15) 5_656 ?
O1 Pd1 2.062(5) 5_656 ?
O1 La1 2.614(3) 7_645 ?
O1 La1 2.614(3) 7_655 ?
O1 K1 2.940(4) 3 ?
O1 K1 2.940(4) 3_545 ?
O2 Pd1 1.9990(5) 7_556 ?
O2 Pd1 1.9990(5) 7_546 ?
O2 La1 2.461(5) 5_655 ?
O2 K1 2.888(5) 5_656 ?
O3 Pd1 2.034(4) 5_556 ?
O3 La1 2.501(3) 3_445 ?
O3 La1 2.501(3) 3_455 ?
O3 K1 2.901(4) 7_556 ?
O3 K1 2.901(4) 7_546 ?
